data_7102598
loop_
_publ_author_name
'de Bettencourt Dias, Ana'
'Viswanathan, Subha'

_publ_section_title
;
 Luminescent Ln3+ nitrobenzoato complexes: first examples of
 sensitization of green and red emission.
;
_journal_issue 8
_journal_name_full 'Chemical communications (Cambridge, England)'
_journal_page_first 1024
_journal_page_last 1025
_journal_paper_doi 10.1039/b402038c
_journal_year 2004
_chemical_formula_sum 'C66 H53 N6 O32.5 S6 Tb2'
_chemical_formula_weight 1960.34
_chemical_name_systematic
;
?
;
_space_group_IT_number 2
_symmetry_cell_setting triclinic
_symmetry_space_group_name_Hall '-P 1'
_symmetry_space_group_name_H-M 'P -1'
_atom_sites_solution_hydrogens geom
_atom_sites_solution_primary direct
_atom_sites_solution_secondary difmap
_audit_creation_method SHELXL-97
_cell_angle_alpha 113.09(3)
_cell_angle_beta 96.85(3)
_cell_angle_gamma 90.46(3)
_cell_formula_units_Z 2
_cell_length_a 11.416(2)
_cell_length_b 16.896(3)
_cell_length_c 20.075(4)
_cell_measurement_reflns_used 8965
_cell_measurement_temperature 89(2)
_cell_measurement_theta_max 33.02
_cell_measurement_theta_min 2.22
_cell_volume 3530.1(12)
_computing_cell_refinement 'Bruker SMART'
_computing_data_collection 'Bruker SMART'
_computing_data_reduction 'Bruker SAINT'
_computing_molecular_graphics 'Bruker SHELXTL'
_computing_publication_material 'Bruker SHELXTL'
_computing_structure_refinement 'SHELXL-97 (Sheldrick, 1997)'
_computing_structure_solution 'SHELXS-97 (Sheldrick, 1990)'
_diffrn_ambient_temperature 89(2)
_diffrn_detector_area_resol_mean 8.3
_diffrn_measured_fraction_theta_full 0.995
_diffrn_measured_fraction_theta_max 0.995
_diffrn_measurement_device_type 'APEX CCD detector'
_diffrn_measurement_method 'Phi and omega scans'
_diffrn_radiation_monochromator graphite
_diffrn_radiation_source 'fine-focus sealed tube'
_diffrn_radiation_type MoK\a
_diffrn_radiation_wavelength 0.71073
_diffrn_reflns_av_R_equivalents 0.0405
_diffrn_reflns_av_sigmaI/netI 0.0623
_diffrn_reflns_limit_h_max 14
_diffrn_reflns_limit_h_min -14
_diffrn_reflns_limit_k_max 21
_diffrn_reflns_limit_k_min -21
_diffrn_reflns_limit_l_max 26
_diffrn_reflns_limit_l_min -26
_diffrn_reflns_number 47390
_diffrn_reflns_theta_full 27.50
_diffrn_reflns_theta_max 27.50
_diffrn_reflns_theta_min 1.80
_diffrn_standards_decay_% 0.001
_exptl_absorpt_coefficient_mu 2.264
_exptl_absorpt_correction_T_max 0.8952
_exptl_absorpt_correction_T_min 0.7276
_exptl_absorpt_correction_type multi-scan
_exptl_absorpt_process_details 'SADABS SHELXL-97 (Sheldrick, 1997)'
_exptl_crystal_colour colorless
_exptl_crystal_density_diffrn 1.844
_exptl_crystal_density_method 'not measured'
_exptl_crystal_description plate
_exptl_crystal_F_000 1954
_exptl_crystal_size_max 0.15
_exptl_crystal_size_mid 0.10
_exptl_crystal_size_min 0.05
_refine_diff_density_max 6.244
_refine_diff_density_min -2.140
_refine_diff_density_rms 0.187
_refine_ls_extinction_method none
_refine_ls_goodness_of_fit_ref 1.063
_refine_ls_hydrogen_treatment mixed
_refine_ls_matrix_type full
_refine_ls_number_parameters 997
_refine_ls_number_reflns 16131
_refine_ls_number_restraints 30
_refine_ls_restrained_S_all 1.063
_refine_ls_R_factor_all 0.0689
_refine_ls_R_factor_gt 0.0485
_refine_ls_shift/su_max 0.001
_refine_ls_shift/su_mean 0.000
_refine_ls_structure_factor_coef Fsqd
_refine_ls_weighting_details 'calc w=1/[\s^2^(Fo^2^)+(0.0623P)^2^+6.3318P] where P=(Fo^2^+2Fc^2^)/3'
_refine_ls_weighting_scheme calc
_refine_ls_wR_factor_gt 0.1173
_refine_ls_wR_factor_ref 0.1275
_reflns_number_gt 12277
_reflns_number_total 16131
_reflns_threshold_expression >2sigma(I)
_cod_data_source_file b402038c.txt
_cod_data_source_block p1bar_2
_cod_depositor_comments
;
The following automatic conversions were performed:
'_symmetry_cell_setting' value 'Triclinic' changed to 'triclinic'
according to '/home/saulius/struct/CIF-dictionaries/cif_core.dic'
dictionary named 'cif_core.dic' version 2.4.1 from 2010-06-29.

Automatic conversion script
Id: cif_fix_enum 1527 2010-12-29 10:47:43Z saulius 
;
_cod_original_sg_symbol_H-M P-1
_cod_original_formula_sum 'C66 H53 N6 O32.50 S6 Tb2'
_cod_database_code 7102598

loop_
_symmetry_equiv_pos_as_xyz
'x, y, z'
'-x, -y, -z'

loop_
_atom_site_label
_atom_site_type_symbol
_atom_site_fract_x
_atom_site_fract_y
_atom_site_fract_z
_atom_site_U_iso_or_equiv
_atom_site_adp_type
_atom_site_occupancy
_atom_site_symmetry_multiplicity
_atom_site_calc_flag
_atom_site_refinement_flags
_atom_site_disorder_assembly
_atom_site_disorder_group
S6A S -0.2172(5) 0.6409(5) 0.4165(4) 0.0329(6) Uani 0.301(5) 1 d PD A 1
C42A C -0.2384(17) 0.5670(13) 0.2753(11) 0.0207(8) Uani 0.301(5) 1 d PD A 1
H42A H -0.2579 0.5525 0.2244 0.025 Uiso 0.301(5) 1 calc PR A 1
C43A C -0.1491(4) 0.5285(4) 0.3035(3) 0.0207(8) Uani 0.301(5) 1 d PD A 1
C44A C -0.1107(19) 0.5781(13) 0.3768(11) 0.0207(8) Uani 0.301(5) 1 d PD A 1
H44A H -0.0345 0.5767 0.4012 0.025 Uiso 0.301(5) 1 calc PR A 1
C45A C -0.2955(18) 0.6270(14) 0.3262(9) 0.0207(8) Uani 0.301(5) 1 d PD A 1
H45A H -0.3625 0.6560 0.3171 0.025 Uiso 0.301(5) 1 calc PR A 1
S6B S -0.3063(2) 0.63513(17) 0.35381(15) 0.0329(6) Uani 0.699(5) 1 d PD A 2
C42B C -0.1187(9) 0.5666(6) 0.3797(6) 0.0207(8) Uani 0.699(5) 1 d PD A 2
H42B H -0.0547 0.5479 0.4036 0.025 Uiso 0.699(5) 1 calc PR A 2
C43B C -0.1491(4) 0.5285(4) 0.3035(3) 0.0207(8) Uani 0.699(5) 1 d PD A 2
C44B C -0.2566(8) 0.5567(6) 0.2836(6) 0.0207(8) Uani 0.699(5) 1 d PD A 2
H44B H -0.2975 0.5338 0.2353 0.025 Uiso 0.699(5) 1 calc PR A 2
C45B C -0.1869(9) 0.6333(7) 0.4188(6) 0.0207(8) Uani 0.699(5) 1 d PD A 2
H45B H -0.1725 0.6698 0.4692 0.025 Uiso 0.699(5) 1 calc PR A 2
S3A S 0.7950(2) -0.11711(18) -0.31620(13) 0.0275(6) Uani 0.745(5) 1 d PD B 1
C13A C 0.6884(8) -0.1136(6) -0.3851(5) 0.0189(8) Uani 0.745(5) 1 d PD B 1
H13A H 0.6852 -0.1494 -0.4355 0.023 Uiso 0.745(5) 1 calc PR B 1
C14A C 0.6112(8) -0.0529(6) -0.3566(5) 0.0189(8) Uani 0.745(5) 1 d PD B 1
H14A H 0.5452 -0.0429 -0.3852 0.023 Uiso 0.745(5) 1 calc PR B 1
C15A C 0.6377(4) -0.0060(3) -0.2807(3) 0.0189(8) Uani 0.745(5) 1 d PD B 1
C16A C 0.7316(8) -0.0387(6) -0.2515(6) 0.0189(8) Uani 0.745(5) 1 d PD B 1
H16A H 0.7576 -0.0192 -0.2006 0.023 Uiso 0.745(5) 1 calc PR B 1
S3B S 0.7177(6) -0.1217(5) -0.3922(4) 0.0275(6) Uani 0.255(5) 1 d PD B 2
C13B C 0.780(3) -0.1019(19) -0.3030(11) 0.0189(8) Uani 0.255(5) 1 d PD B 2
H13B H 0.8336 -0.1388 -0.2911 0.023 Uiso 0.255(5) 1 calc PR B 2
C14B C 0.745(2) -0.0277(15) -0.2518(14) 0.0189(8) Uani 0.255(5) 1 d PD B 2
H14B H 0.7867 0.0038 -0.2044 0.023 Uiso 0.255(5) 1 calc PR B 2
C15B C 0.6377(4) -0.0060(3) -0.2807(3) 0.0189(8) Uani 0.255(5) 1 d PD B 2
C16B C 0.624(2) -0.0434(15) -0.3573(12) 0.0189(8) Uani 0.255(5) 1 d PD B 2
H16B H 0.5679 -0.0261 -0.3870 0.023 Uiso 0.255(5) 1 calc PR B 2
S2A S 0.5925(3) -0.3696(3) -0.46314(12) 0.0327(6) Uani 0.855(6) 1 d PD C 1
C9A C 0.5605(6) -0.3007(4) -0.3796(4) 0.0187(7) Uani 0.855(6) 1 d PD C 1
H9A H 0.6012 -0.2972 -0.3343 0.022 Uiso 0.855(6) 1 calc PR C 1
C10A C 0.4682(5) -0.2509(3) -0.3863(3) 0.0187(7) Uani 0.855(6) 1 d PD C 1
C11A C 0.4251(7) -0.2692(4) -0.4615(4) 0.0187(7) Uani 0.855(6) 1 d PD C 1
H11A H 0.3593 -0.2430 -0.4764 0.022 Uiso 0.855(6) 1 calc PR C 1
C12A C 0.4897(8) -0.3290(5) -0.5100(5) 0.0187(7) Uani 0.855(6) 1 d PD C 1
H12A H 0.4790 -0.3453 -0.5614 0.022 Uiso 0.855(6) 1 calc PR C 1
S2B S 0.4872(15) -0.3486(8) -0.5196(8) 0.0327(6) Uani 0.145(6) 1 d PD C 2
C9B C 0.438(4) -0.257(2) -0.4575(11) 0.0187(7) Uani 0.145(6) 1 d PD C 2
H9B H 0.3950 -0.2151 -0.4699 0.022 Uiso 0.145(6) 1 calc PR C 2
C10B C 0.4682(5) -0.2509(3) -0.3863(3) 0.0187(7) Uani 0.145(6) 1 d PD C 2
C11B C 0.547(3) -0.318(2) -0.3869(16) 0.0187(7) Uani 0.145(6) 1 d PD C 2
H11B H 0.5679 -0.3324 -0.3459 0.022 Uiso 0.145(6) 1 calc PR C 2
C12B C 0.589(5) -0.359(5) -0.4535(17) 0.0187(7) Uani 0.145(6) 1 d PD C 2
H12B H 0.6607 -0.3875 -0.4611 0.022 Uiso 0.145(6) 1 calc PR C 2
Tb1 Tb 0.22315(2) 0.137837(15) -0.010726(13) 0.01368(7) Uani 1 1 d . . .
Tb2 Tb 0.24038(2) 0.382010(15) 0.012664(12) 0.01449(7) Uani 1 1 d . . .
S1 S -0.33715(15) 0.06166(11) -0.50590(9) 0.0346(4) Uani 1 1 d . . .
S4 S 0.82564(15) 0.44479(11) 0.49801(9) 0.0347(4) Uani 1 1 d . . .
S5 S -0.07830(16) 0.88010(12) 0.49392(11) 0.0437(5) Uani 1 1 d . . .
C2 C 0.2952(5) 0.0117(3) -0.1362(3) 0.0179(11) Uani 1 1 d . . .
C3 C 0.3391(5) -0.0583(3) -0.2005(3) 0.0146(10) Uani 1 1 d . C .
C4 C 0.4416(4) -0.0990(3) -0.1922(3) 0.0166(10) Uani 1 1 d . . .
H4 H 0.4834 -0.0840 -0.1447 0.020 Uiso 1 1 calc R . .
C5 C 0.4845(5) -0.1609(3) -0.2514(3) 0.0170(11) Uani 1 1 d . C .
H5 H 0.5553 -0.1871 -0.2438 0.020 Uiso 1 1 calc R . .
C6 C 0.4248(4) -0.1854(3) -0.3225(3) 0.0147(10) Uani 1 1 d . . .
C7 C 0.3217(4) -0.1452(3) -0.3311(3) 0.0144(10) Uani 1 1 d . C .
H7 H 0.2791 -0.1599 -0.3784 0.017 Uiso 1 1 calc R . .
C8 C 0.2816(4) -0.0840(3) -0.2710(3) 0.0159(10) Uani 1 1 d . . .
C17 C 0.5649(4) 0.0615(3) -0.2371(3) 0.0165(10) Uani 1 1 d . . .
C18 C 0.4707(4) 0.0903(3) -0.2714(3) 0.0155(10) Uani 1 1 d . B .
H18 H 0.4558 0.0681 -0.3232 0.019 Uiso 1 1 calc R . .
C19 C 0.3998(5) 0.1504(3) -0.2303(3) 0.0154(10) Uani 1 1 d . . .
C20 C 0.4151(5) 0.1854(3) -0.1541(3) 0.0168(11) Uani 1 1 d . B .
C21 C 0.5089(5) 0.1575(3) -0.1197(3) 0.0183(11) Uani 1 1 d . . .
H21 H 0.5227 0.1798 -0.0679 0.022 Uiso 1 1 calc R B .
C22 C 0.5828(5) 0.0976(3) -0.1603(3) 0.0183(11) Uani 1 1 d . B .
H22 H 0.6472 0.0805 -0.1354 0.022 Uiso 1 1 calc R . .
C23 C 0.3390(5) 0.2506(3) -0.1063(3) 0.0170(11) Uani 1 1 d . . .
C24 C 0.0190(4) 0.2313(3) -0.0858(3) 0.0142(10) Uani 1 1 d . . .
C25 C -0.0652(4) 0.2015(3) -0.1562(3) 0.0144(10) Uani 1 1 d . . .
C26 C -0.0285(5) 0.1384(3) -0.2184(3) 0.0160(10) Uani 1 1 d . . .
H26 H 0.0430 0.1114 -0.2140 0.019 Uiso 1 1 calc R . .
C27 C -0.0951(5) 0.1148(3) -0.2863(3) 0.0164(10) Uani 1 1 d . . .
H27 H -0.0690 0.0711 -0.3275 0.020 Uiso 1 1 calc R . .
C28 C -0.1995(5) 0.1535(3) -0.2954(3) 0.0154(10) Uani 1 1 d . . .
C29 C -0.2383(5) 0.2145(3) -0.2332(3) 0.0161(10) Uani 1 1 d . . .
H29 H -0.3104 0.2411 -0.2372 0.019 Uiso 1 1 calc R . .
C30 C -0.1722(4) 0.2360(3) -0.1662(3) 0.0137(10) Uani 1 1 d . . .
C31 C -0.2705(5) 0.1303(3) -0.3674(3) 0.0180(11) Uani 1 1 d . . .
C32 C -0.2333(5) 0.0785(3) -0.4331(3) 0.0225(12) Uani 1 1 d . . .
H32 H -0.1578 0.0551 -0.4370 0.027 Uiso 1 1 calc R . .
C33 C -0.4372(4) 0.1210(3) -0.4556(3) 0.0170(11) Uani 1 1 d . . .
H33 H -0.5143 0.1298 -0.4741 0.020 Uiso 1 1 calc R . .
C34 C -0.3870(5) 0.1562(3) -0.3798(3) 0.0209(11) Uani 1 1 d . . .
H34 H -0.4275 0.1931 -0.3417 0.025 Uiso 1 1 calc R . .
C35 C 0.1171(5) 0.2685(3) 0.1055(3) 0.0199(11) Uani 1 1 d . . .
C36 C -0.0498(5) 0.3647(4) 0.1320(3) 0.0227(12) Uani 1 1 d . . .
H36 H -0.0741 0.3427 0.0808 0.027 Uiso 1 1 calc R . .
C37 C 0.0512(5) 0.3355(3) 0.1591(3) 0.0186(11) Uani 1 1 d . . .
C38 C 0.0820(5) 0.3691(3) 0.2342(3) 0.0179(11) Uani 1 1 d . . .
C39 C 0.0189(5) 0.4316(4) 0.2812(3) 0.0183(11) Uani 1 1 d . A .
H39 H 0.0441 0.4542 0.3323 0.022 Uiso 1 1 calc R . .
C40 C -0.0821(4) 0.4616(3) 0.2538(3) 0.0160(10) Uani 1 1 d . . .
C41 C -0.1153(5) 0.4255(3) 0.1787(3) 0.0202(11) Uani 1 1 d . A .
H41 H -0.1851 0.4430 0.1588 0.024 Uiso 1 1 calc R . .
C46 C 0.1723(5) 0.5073(3) 0.1407(3) 0.0174(11) Uani 1 1 d . . .
C47 C 0.1408(5) 0.5759(3) 0.2091(3) 0.0152(10) Uani 1 1 d . . .
C48 C 0.2087(4) 0.5994(3) 0.2766(3) 0.0146(10) Uani 1 1 d . . .
C49 C 0.1760(4) 0.6590(3) 0.3407(3) 0.0149(10) Uani 1 1 d . . .
H49 H 0.2253 0.6724 0.3858 0.018 Uiso 1 1 calc R . .
C50 C 0.0710(4) 0.6993(3) 0.3389(3) 0.0133(10) Uani 1 1 d . . .
C51 C 0.0023(4) 0.6782(3) 0.2719(3) 0.0164(11) Uani 1 1 d . . .
H51 H -0.0694 0.7057 0.2695 0.020 Uiso 1 1 calc R . .
C52 C 0.0359(5) 0.6182(3) 0.2085(3) 0.0179(11) Uani 1 1 d . . .
H52 H -0.0133 0.6052 0.1634 0.021 Uiso 1 1 calc R . .
C53 C -0.0499(5) 0.8214(4) 0.4087(3) 0.0249(12) Uani 1 1 d . . .
H53 H -0.0872 0.8281 0.3665 0.030 Uiso 1 1 calc R . .
C54 C 0.0335(4) 0.7625(3) 0.4070(3) 0.0180(11) Uani 1 1 d . . .
C55 C 0.0750(4) 0.7684(3) 0.4785(3) 0.0178(11) Uani 1 1 d . . .
H55 H 0.1344 0.7339 0.4883 0.021 Uiso 1 1 calc R . .
C56 C 0.0176(4) 0.8324(3) 0.5352(3) 0.0169(10) Uani 1 1 d . . .
H56 H 0.0315 0.8450 0.5860 0.020 Uiso 1 1 calc R . .
C57 C 0.4512(5) 0.2831(3) 0.0832(3) 0.0155(10) Uani 1 1 d . . .
C58 C 0.5392(5) 0.3093(3) 0.1515(3) 0.0151(10) Uani 1 1 d . . .
C59 C 0.6460(5) 0.2729(3) 0.1596(3) 0.0170(11) Uani 1 1 d . . .
C60 C 0.5068(5) 0.3715(3) 0.2149(3) 0.0190(11) Uani 1 1 d . . .
H60 H 0.4362 0.3999 0.2119 0.023 Uiso 1 1 calc R . .
C61 C 0.5739(5) 0.3932(3) 0.2819(3) 0.0191(11) Uani 1 1 d . . .
H61 H 0.5487 0.4362 0.3239 0.023 Uiso 1 1 calc R . .
C62 C 0.7145(5) 0.2931(3) 0.2262(3) 0.0158(10) Uani 1 1 d . . .
H62 H 0.7864 0.2659 0.2288 0.019 Uiso 1 1 calc R . .
C63 C 0.6786(5) 0.3531(3) 0.2894(3) 0.0160(10) Uani 1 1 d . . .
C64 C 0.7522(5) 0.3757(3) 0.3606(3) 0.0174(11) Uani 1 1 d . . .
C65 C 0.7171(5) 0.4282(4) 0.4267(3) 0.0241(12) Uani 1 1 d . . .
H65 H 0.6420 0.4521 0.4318 0.029 Uiso 1 1 calc R . .
C66 C 0.8684(5) 0.3497(4) 0.3707(3) 0.0226(12) Uani 1 1 d . . .
H66 H 0.9075 0.3127 0.3319 0.027 Uiso 1 1 calc R . .
C67 C 0.9201(5) 0.3848(4) 0.4450(3) 0.0219(12) Uani 1 1 d . . .
H67 H 0.9978 0.3754 0.4620 0.026 Uiso 1 1 calc R . .
N1 N -0.2232(4) 0.2951(3) -0.1026(2) 0.0196(10) Uani 1 1 d . . .
N2 N 0.1827(4) 0.3387(3) 0.2673(3) 0.0246(11) Uani 1 1 d . . .
N3 N 0.3239(4) 0.5628(3) 0.2863(2) 0.0222(10) Uani 1 1 d . . .
N4 N 0.6955(4) 0.2148(3) 0.0954(3) 0.0219(10) Uani 1 1 d . . .
N5 N 0.3031(4) 0.1762(3) -0.2702(2) 0.0203(10) Uani 1 1 d . B .
N6 N 0.1696(4) -0.0477(3) -0.2873(2) 0.0181(9) Uani 1 1 d . C .
O1 O 0.3557(3) 0.0330(2) -0.0732(2) 0.0189(8) Uani 1 1 d . . .
O2 O 0.2036(3) 0.0471(2) -0.1449(2) 0.0195(8) Uani 1 1 d . . .
O3 O 0.1749(4) 0.0090(2) -0.3101(2) 0.0244(9) Uani 1 1 d . . .
O4 O 0.0780(3) -0.0806(3) -0.2813(2) 0.0263(9) Uani 1 1 d . . .
O5 O 0.3415(4) 0.3273(2) -0.1013(2) 0.0215(8) Uani 1 1 d . B .
O6 O 0.2810(3) 0.2284(2) -0.06620(19) 0.0162(7) Uani 1 1 d . B .
O7 O 0.3106(4) 0.1650(3) -0.3336(2) 0.0326(10) Uani 1 1 d . . .
O8 O 0.2181(3) 0.2065(2) -0.2383(2) 0.0236(9) Uani 1 1 d . . .
O9 O 0.4239(3) 0.3420(2) 0.06085(19) 0.0173(8) Uani 1 1 d . . .
O10 O 0.4065(3) 0.2077(2) 0.0575(2) 0.0191(8) Uani 1 1 d . . .
O11 O 0.6663(4) 0.2213(3) 0.0369(2) 0.0294(10) Uani 1 1 d . . .
O12 O 0.7662(4) 0.1644(3) 0.1031(2) 0.0336(10) Uani 1 1 d . . .
O13 O 0.0627(3) 0.3067(2) -0.0611(2) 0.0183(8) Uani 1 1 d . . .
O14 O 0.0436(3) 0.1745(2) -0.06128(19) 0.0173(8) Uani 1 1 d . . .
O15 O -0.1886(4) 0.2938(3) -0.0428(2) 0.0261(9) Uani 1 1 d . . .
O16 O -0.3007(4) 0.3404(3) -0.1120(2) 0.0323(10) Uani 1 1 d . . .
O17 O 0.1838(3) 0.2917(2) 0.06914(18) 0.0166(7) Uani 1 1 d . . .
O18 O 0.0995(4) 0.1915(2) 0.0936(2) 0.0265(9) Uani 1 1 d . . .
O19 O 0.2546(4) 0.2986(3) 0.2282(2) 0.0349(8) Uani 1 1 d . . .
O20 O 0.1906(4) 0.3536(3) 0.3327(2) 0.0349(8) Uani 1 1 d . . .
O21 O 0.1012(3) 0.4851(2) 0.08220(19) 0.0216(8) Uani 1 1 d . . .
O22 O 0.2695(3) 0.4735(2) 0.1434(2) 0.0203(8) Uani 1 1 d . . .
O23 O 0.4117(3) 0.5990(3) 0.2792(2) 0.0331(10) Uani 1 1 d . . .
O24 O 0.3243(4) 0.5031(3) 0.3062(2) 0.0324(10) Uani 1 1 d . . .
O25 O 0.3866(3) 0.4883(2) 0.0294(2) 0.0181(8) Uani 1 1 d . . .
O26 O 0.1617(4) 0.4681(2) -0.0560(2) 0.0236(8) Uani 1 1 d . . .
O27 O 0.1010(3) 0.0155(2) -0.03419(19) 0.0159(7) Uani 1 1 d . . .
O28 O 0.2847(4) 0.0798(3) 0.0820(2) 0.0308(10) Uani 1 1 d . . .
O90 O 0.1587(3) 0.9190(2) 0.0505(2) 0.0172(8) Uani 1 1 d . . .
O91 O 0.5366(3) 0.5689(3) 0.1519(2) 0.0237(9) Uani 1 1 d . . .
O92 O 0.3457(3) 0.5847(2) 0.9460(2) 0.0199(8) Uani 1 1 d . . .
O93 O 0.9656(3) 0.9140(3) 0.8415(2) 0.0238(8) Uani 1 1 d . . .
O94 O 0.4153(7) 0.9569(5) 0.0205(5) 0.0277(18) Uani 0.50 1 d P . .

loop_
_atom_site_aniso_label
_atom_site_aniso_U_11
_atom_site_aniso_U_22
_atom_site_aniso_U_33
_atom_site_aniso_U_23
_atom_site_aniso_U_13
_atom_site_aniso_U_12
S6A 0.0189(11) 0.0325(12) 0.0433(14) 0.0100(11) 0.0062(10) 0.0089(9)
C42A 0.0115(16) 0.0251(17) 0.0293(17) 0.0150(14) 0.0029(13) -0.0010(14)
C43A 0.0115(16) 0.0251(17) 0.0293(17) 0.0150(14) 0.0029(13) -0.0010(14)
C44A 0.0115(16) 0.0251(17) 0.0293(17) 0.0150(14) 0.0029(13) -0.0010(14)
C45A 0.0115(16) 0.0251(17) 0.0293(17) 0.0150(14) 0.0029(13) -0.0010(14)
S6B 0.0189(11) 0.0325(12) 0.0433(14) 0.0100(11) 0.0062(10) 0.0089(9)
C42B 0.0115(16) 0.0251(17) 0.0293(17) 0.0150(14) 0.0029(13) -0.0010(14)
C43B 0.0115(16) 0.0251(17) 0.0293(17) 0.0150(14) 0.0029(13) -0.0010(14)
C44B 0.0115(16) 0.0251(17) 0.0293(17) 0.0150(14) 0.0029(13) -0.0010(14)
C45B 0.0115(16) 0.0251(17) 0.0293(17) 0.0150(14) 0.0029(13) -0.0010(14)
S3A 0.0131(11) 0.0259(13) 0.0422(13) 0.0110(10) 0.0071(9) 0.0083(8)
C13A 0.0110(16) 0.0193(16) 0.0281(16) 0.0109(13) 0.0042(13) -0.0010(13)
C14A 0.0110(16) 0.0193(16) 0.0281(16) 0.0109(13) 0.0042(13) -0.0010(13)
C15A 0.0110(16) 0.0193(16) 0.0281(16) 0.0109(13) 0.0042(13) -0.0010(13)
C16A 0.0110(16) 0.0193(16) 0.0281(16) 0.0109(13) 0.0042(13) -0.0010(13)
S3B 0.0131(11) 0.0259(13) 0.0422(13) 0.0110(10) 0.0071(9) 0.0083(8)
C13B 0.0110(16) 0.0193(16) 0.0281(16) 0.0109(13) 0.0042(13) -0.0010(13)
C14B 0.0110(16) 0.0193(16) 0.0281(16) 0.0109(13) 0.0042(13) -0.0010(13)
C15B 0.0110(16) 0.0193(16) 0.0281(16) 0.0109(13) 0.0042(13) -0.0010(13)
C16B 0.0110(16) 0.0193(16) 0.0281(16) 0.0109(13) 0.0042(13) -0.0010(13)
S2A 0.0277(10) 0.0334(15) 0.0351(11) 0.0082(10) 0.0149(9) 0.0165(9)
C9A 0.0120(15) 0.0162(16) 0.0267(17) 0.0067(13) 0.0047(12) 0.0009(13)
C10A 0.0120(15) 0.0162(16) 0.0267(17) 0.0067(13) 0.0047(12) 0.0009(13)
C11A 0.0120(15) 0.0162(16) 0.0267(17) 0.0067(13) 0.0047(12) 0.0009(13)
C12A 0.0120(15) 0.0162(16) 0.0267(17) 0.0067(13) 0.0047(12) 0.0009(13)
S2B 0.0277(10) 0.0334(15) 0.0351(11) 0.0082(10) 0.0149(9) 0.0165(9)
C9B 0.0120(15) 0.0162(16) 0.0267(17) 0.0067(13) 0.0047(12) 0.0009(13)
C10B 0.0120(15) 0.0162(16) 0.0267(17) 0.0067(13) 0.0047(12) 0.0009(13)
C11B 0.0120(15) 0.0162(16) 0.0267(17) 0.0067(13) 0.0047(12) 0.0009(13)
C12B 0.0120(15) 0.0162(16) 0.0267(17) 0.0067(13) 0.0047(12) 0.0009(13)
Tb1 0.01492(13) 0.01355(12) 0.01313(12) 0.00583(9) 0.00240(9) -0.00343(9)
Tb2 0.01952(14) 0.01254(12) 0.01123(12) 0.00422(9) 0.00340(9) -0.00411(10)
S1 0.0330(9) 0.0367(9) 0.0296(8) 0.0095(7) 0.0006(7) -0.0023(7)
S4 0.0349(9) 0.0393(9) 0.0248(8) 0.0086(7) 0.0001(7) -0.0062(7)
S5 0.0337(10) 0.0371(9) 0.0542(11) 0.0075(8) 0.0188(9) 0.0142(8)
C2 0.026(3) 0.015(2) 0.014(2) 0.007(2) 0.004(2) -0.006(2)
C3 0.015(3) 0.012(2) 0.018(3) 0.0071(19) 0.004(2) -0.0014(19)
C4 0.013(2) 0.017(2) 0.019(3) 0.007(2) -0.003(2) -0.006(2)
C5 0.009(2) 0.016(2) 0.029(3) 0.012(2) 0.001(2) -0.0003(19)
C6 0.009(2) 0.013(2) 0.025(3) 0.010(2) 0.005(2) -0.0020(19)
C7 0.009(2) 0.017(2) 0.016(2) 0.006(2) 0.0012(19) -0.0019(19)
C8 0.012(2) 0.018(2) 0.019(3) 0.009(2) 0.002(2) 0.000(2)
C17 0.012(2) 0.018(2) 0.023(3) 0.012(2) 0.000(2) -0.005(2)
C18 0.011(2) 0.022(3) 0.014(2) 0.008(2) 0.0026(19) -0.001(2)
C19 0.013(2) 0.021(2) 0.015(2) 0.010(2) 0.0010(19) 0.001(2)
C20 0.020(3) 0.015(2) 0.016(3) 0.007(2) 0.005(2) -0.004(2)
C21 0.021(3) 0.021(3) 0.015(2) 0.010(2) -0.002(2) -0.003(2)
C22 0.015(3) 0.023(3) 0.020(3) 0.012(2) -0.003(2) -0.003(2)
C23 0.018(3) 0.018(2) 0.011(2) 0.003(2) 0.000(2) -0.001(2)
C24 0.011(2) 0.016(2) 0.017(2) 0.007(2) 0.0066(19) 0.0017(19)
C25 0.015(2) 0.014(2) 0.020(3) 0.011(2) 0.007(2) 0.0014(19)
C26 0.013(2) 0.017(2) 0.020(3) 0.008(2) 0.006(2) 0.004(2)
C27 0.019(3) 0.014(2) 0.018(3) 0.006(2) 0.006(2) 0.004(2)
C28 0.018(3) 0.010(2) 0.018(3) 0.0049(19) 0.005(2) -0.0011(19)
C29 0.013(2) 0.012(2) 0.026(3) 0.010(2) 0.007(2) 0.0011(19)
C30 0.013(2) 0.012(2) 0.019(3) 0.0062(19) 0.009(2) 0.0027(19)
C31 0.020(3) 0.015(2) 0.020(3) 0.007(2) 0.004(2) -0.002(2)
C32 0.023(3) 0.020(3) 0.023(3) 0.008(2) 0.000(2) -0.002(2)
C33 0.008(2) 0.020(3) 0.029(3) 0.016(2) 0.001(2) -0.002(2)
C34 0.015(3) 0.022(3) 0.027(3) 0.012(2) 0.003(2) -0.001(2)
C35 0.026(3) 0.021(3) 0.011(2) 0.005(2) 0.005(2) -0.002(2)
C36 0.026(3) 0.027(3) 0.015(3) 0.009(2) -0.001(2) -0.007(2)
C37 0.018(3) 0.020(3) 0.019(3) 0.009(2) 0.005(2) -0.001(2)
C38 0.015(3) 0.027(3) 0.013(2) 0.008(2) 0.004(2) 0.001(2)
C39 0.014(3) 0.030(3) 0.011(2) 0.009(2) -0.0015(19) -0.003(2)
C40 0.009(2) 0.022(3) 0.020(3) 0.012(2) 0.003(2) -0.003(2)
C41 0.018(3) 0.023(3) 0.024(3) 0.016(2) -0.002(2) -0.001(2)
C46 0.022(3) 0.015(2) 0.018(3) 0.008(2) 0.006(2) -0.002(2)
C47 0.017(3) 0.015(2) 0.015(2) 0.007(2) 0.002(2) -0.004(2)
C48 0.009(2) 0.019(2) 0.016(2) 0.009(2) -0.0009(19) -0.0002(19)
C49 0.010(2) 0.018(2) 0.017(2) 0.006(2) 0.0027(19) 0.0042(19)
C50 0.008(2) 0.016(2) 0.018(2) 0.009(2) 0.0021(19) -0.0003(19)
C51 0.004(2) 0.021(3) 0.030(3) 0.017(2) -0.002(2) -0.0004(19)
C52 0.016(3) 0.021(3) 0.018(3) 0.010(2) -0.002(2) -0.007(2)
C53 0.017(3) 0.026(3) 0.030(3) 0.008(2) 0.008(2) 0.007(2)
C54 0.010(2) 0.016(2) 0.028(3) 0.008(2) 0.004(2) 0.0023(19)
C55 0.009(2) 0.017(2) 0.024(3) 0.005(2) 0.004(2) 0.0048(19)
C56 0.006(2) 0.020(3) 0.018(3) 0.001(2) 0.0003(19) -0.0022(19)
C57 0.016(3) 0.018(2) 0.014(2) 0.007(2) 0.005(2) -0.001(2)
C58 0.018(3) 0.014(2) 0.015(2) 0.0065(19) 0.002(2) -0.007(2)
C59 0.018(3) 0.017(2) 0.017(3) 0.006(2) 0.007(2) -0.004(2)
C60 0.019(3) 0.020(3) 0.019(3) 0.010(2) 0.002(2) 0.002(2)
C61 0.027(3) 0.014(2) 0.017(3) 0.005(2) 0.006(2) 0.000(2)
C62 0.012(2) 0.016(2) 0.019(3) 0.006(2) 0.003(2) -0.0014(19)
C63 0.015(3) 0.014(2) 0.021(3) 0.008(2) 0.004(2) -0.003(2)
C64 0.019(3) 0.015(2) 0.017(3) 0.005(2) 0.002(2) -0.006(2)
C65 0.022(3) 0.027(3) 0.019(3) 0.005(2) -0.001(2) -0.007(2)
C66 0.022(3) 0.023(3) 0.021(3) 0.008(2) 0.002(2) -0.001(2)
C67 0.011(3) 0.028(3) 0.035(3) 0.025(3) -0.007(2) -0.004(2)
N1 0.017(2) 0.021(2) 0.021(2) 0.0075(19) 0.0053(19) -0.0019(19)
N2 0.021(2) 0.039(3) 0.019(2) 0.014(2) 0.0082(19) 0.014(2)
N3 0.015(2) 0.029(3) 0.015(2) -0.0001(19) 0.0013(18) 0.007(2)
N4 0.014(2) 0.024(2) 0.022(2) 0.0017(19) 0.0079(19) -0.0027(19)
N5 0.020(2) 0.023(2) 0.020(2) 0.0096(19) 0.0057(19) 0.0046(19)
N6 0.013(2) 0.025(2) 0.013(2) 0.0046(18) 0.0014(17) 0.0065(18)
O1 0.021(2) 0.0163(18) 0.0183(19) 0.0062(15) 0.0002(15) -0.0021(15)
O2 0.018(2) 0.0217(19) 0.0184(19) 0.0069(15) 0.0047(15) 0.0025(16)
O3 0.023(2) 0.025(2) 0.025(2) 0.0099(17) 0.0038(17) 0.0122(17)
O4 0.0077(18) 0.043(2) 0.026(2) 0.0109(19) 0.0030(15) -0.0013(17)
O5 0.032(2) 0.0167(18) 0.0175(19) 0.0066(15) 0.0110(16) -0.0031(16)
O6 0.0178(19) 0.0175(17) 0.0142(17) 0.0063(14) 0.0055(14) -0.0032(14)
O7 0.028(2) 0.056(3) 0.023(2) 0.023(2) 0.0116(18) 0.023(2)
O8 0.020(2) 0.027(2) 0.024(2) 0.0095(17) 0.0076(17) 0.0117(17)
O9 0.0199(19) 0.0161(17) 0.0175(18) 0.0079(15) 0.0046(15) -0.0011(15)
O10 0.021(2) 0.0161(17) 0.0199(19) 0.0075(15) 0.0014(15) -0.0043(15)
O11 0.023(2) 0.045(3) 0.015(2) 0.0056(18) 0.0066(16) -0.0064(19)
O12 0.029(2) 0.036(2) 0.028(2) 0.0017(19) 0.0098(19) 0.009(2)
O13 0.021(2) 0.0128(17) 0.0203(19) 0.0054(14) 0.0043(15) -0.0015(15)
O14 0.0184(19) 0.0167(17) 0.0172(18) 0.0071(14) 0.0031(15) -0.0040(15)
O15 0.025(2) 0.036(2) 0.022(2) 0.0136(18) 0.0083(17) 0.0100(18)
O16 0.030(2) 0.034(2) 0.030(2) 0.0078(19) 0.0071(19) 0.022(2)
O17 0.023(2) 0.0156(17) 0.0122(17) 0.0059(14) 0.0052(15) -0.0019(15)
O18 0.041(3) 0.0160(18) 0.026(2) 0.0094(16) 0.0160(19) -0.0017(17)
O19 0.0272(17) 0.056(2) 0.0261(16) 0.0177(15) 0.0134(13) 0.0244(15)
O20 0.0272(17) 0.056(2) 0.0261(16) 0.0177(15) 0.0134(13) 0.0244(15)
O21 0.028(2) 0.0201(19) 0.0131(18) 0.0039(15) -0.0019(16) -0.0039(16)
O22 0.024(2) 0.0180(18) 0.0161(18) 0.0026(15) 0.0076(16) 0.0021(16)
O23 0.013(2) 0.045(3) 0.028(2) 0.000(2) 0.0043(17) 0.0017(18)
O24 0.034(3) 0.039(3) 0.026(2) 0.0142(19) 0.0060(19) 0.025(2)
O25 0.0177(19) 0.0157(17) 0.0237(19) 0.0100(15) 0.0060(15) -0.0002(14)
O26 0.027(2) 0.023(2) 0.023(2) 0.0124(16) -0.0011(17) -0.0048(17)
O27 0.0118(17) 0.0151(17) 0.0213(19) 0.0075(15) 0.0039(14) -0.0005(14)
O28 0.025(2) 0.043(3) 0.033(2) 0.027(2) -0.0081(18) -0.0116(19)
O90 0.0158(18) 0.0149(17) 0.0203(19) 0.0062(15) 0.0030(15) -0.0002(14)
O91 0.020(2) 0.029(2) 0.027(2) 0.0162(18) 0.0038(17) 0.0008(17)
O92 0.0143(19) 0.0221(19) 0.027(2) 0.0134(16) 0.0043(16) 0.0001(15)
O93 0.019(2) 0.031(2) 0.023(2) 0.0125(17) 0.0012(16) 0.0000(17)
O94 0.028(5) 0.022(4) 0.032(5) 0.012(4) -0.001(4) 0.001(3)

loop_
_atom_type_symbol
_atom_type_description
_atom_type_scat_dispersion_real
_atom_type_scat_dispersion_imag
_atom_type_scat_source
C C 0.0033 0.0016 'International Tables Vol C Tables 4.2.6.8 and 6.1.1.4'
H H 0.0000 0.0000 'International Tables Vol C Tables 4.2.6.8 and 6.1.1.4'
N N 0.0061 0.0033 'International Tables Vol C Tables 4.2.6.8 and 6.1.1.4'
O O 0.0106 0.0060 'International Tables Vol C Tables 4.2.6.8 and 6.1.1.4'
S S 0.1246 0.1234 'International Tables Vol C Tables 4.2.6.8 and 6.1.1.4'
Tb Tb -0.1723 4.1537 'International Tables Vol C Tables 4.2.6.8 and 6.1.1.4'

loop_
_geom_angle_atom_site_label_1
_geom_angle_atom_site_label_2
_geom_angle_atom_site_label_3
_geom_angle
C44A S6A C45A 90.9(10)
C45A C42A C43A 115.0(16)
C45A C42A H42A 122.5
C43A C42A H42A 122.5
C44A C43A C42A 111.6(10)
C44A C43A C40 125.3(9)
C42A C43A C40 120.0(9)
C43A C44A S6A 110.7(14)
C43A C44A H44A 124.6
S6A C44A H44A 124.6
C42A C45A S6A 106.6(14)
C42A C45A H45A 126.7
S6A C45A H45A 126.7
C44B S6B C45B 94.0(5)
C45B C42B H42B 121.5
S6B C44B H44B 123.6
C42B C45B S6B 105.3(8)
C42B C45B H45B 127.3
S6B C45B H45B 127.3
C16A S3A C13A 91.3(5)
C14A C13A S3A 110.6(7)
C14A C13A H13A 124.7
S3A C13A H13A 124.7
C13A C14A C15A 113.8(9)
C13A C14A H14A 123.1
C15A C14A H14A 123.1
C16A C15A C14A 111.3(6)
C16A C15A C17 124.3(6)
C14A C15A C17 123.9(6)
C15A C16A S3A 112.6(7)
C15A C16A H16A 123.7
S3A C16A H16A 123.7
C16B S3B C13B 88.5(11)
C14B C13B S3B 113.3(17)
C14B C13B H13B 123.3
S3B C13B H13B 123.3
C13B C14B H14B 125.5
S3B C16B H16B 123.0
C9A S2A C12A 93.2(4)
C10A C9A S2A 111.5(5)
C10A C9A H9A 124.3
S2A C9A H9A 124.3
C9A C10A C11A 112.1(5)
C9A C10A C6 122.3(5)
C11A C10A C6 125.6(5)
C12A C11A C10A 112.9(7)
C12A C11A H11A 123.6
C10A C11A H11A 123.6
C11A C12A S2A 110.0(6)
C11A C12A H12A 125.0
S2A C12A H12A 125.0
C9B S2B C12B 91.9(15)
S2B C9B H9B 124.6
C12B C11B H11B 123.5
C11B C12B S2B 107(2)
C11B C12B H12B 126.4
S2B C12B H12B 126.4
O27 Tb1 O6 141.51(12)
O27 Tb1 O14 79.23(12)
O6 Tb1 O14 75.10(12)
O27 Tb1 O10 140.32(13)
O6 Tb1 O10 74.47(12)
O14 Tb1 O10 138.29(12)
O27 Tb1 O1 83.04(12)
O6 Tb1 O1 90.44(12)
O14 Tb1 O1 127.75(12)
O10 Tb1 O1 80.21(13)
O27 Tb1 O28 71.25(13)
O6 Tb1 O28 144.67(13)
O14 Tb1 O28 136.83(13)
O10 Tb1 O28 70.47(13)
O1 Tb1 O28 79.59(14)
O27 Tb1 O2 72.08(12)
O6 Tb1 O2 73.75(12)
O14 Tb1 O2 74.63(13)
O10 Tb1 O2 122.05(12)
O1 Tb1 O2 53.16(13)
O28 Tb1 O2 122.40(14)
O27 Tb1 O18 78.05(12)
O6 Tb1 O18 121.11(12)
O14 Tb1 O18 75.14(13)
O10 Tb1 O18 97.28(13)
O1 Tb1 O18 146.74(12)
O28 Tb1 O18 68.54(14)
O2 Tb1 O18 140.66(13)
O27 Tb1 O17 125.61(12)
O6 Tb1 O17 71.69(11)
O14 Tb1 O17 71.32(12)
O10 Tb1 O17 72.45(13)
O1 Tb1 O17 150.40(12)
O28 Tb1 O17 101.21(13)
O2 Tb1 O17 136.31(12)
O18 Tb1 O17 50.96(11)
O25 Tb2 O17 139.79(13)
O25 Tb2 O13 144.36(13)
O17 Tb2 O13 75.78(12)
O25 Tb2 O9 72.31(12)
O17 Tb2 O9 75.04(12)
O13 Tb2 O9 135.61(12)
O25 Tb2 O22 73.80(13)
O17 Tb2 O22 75.37(12)
O13 Tb2 O22 128.04(13)
O9 Tb2 O22 74.50(13)
O25 Tb2 O26 72.56(13)
O17 Tb2 O26 143.14(13)
O13 Tb2 O26 73.33(12)
O9 Tb2 O26 141.82(12)
O22 Tb2 O26 109.15(13)
O25 Tb2 O21 94.76(12)
O17 Tb2 O21 86.82(12)
O13 Tb2 O21 83.06(12)
O9 Tb2 O21 127.46(12)
O22 Tb2 O21 53.15(13)
O26 Tb2 O21 70.02(13)
O25 Tb2 O5 73.96(12)
O17 Tb2 O5 122.57(12)
O13 Tb2 O5 88.17(13)
O9 Tb2 O5 80.26(13)
O22 Tb2 O5 143.73(13)
O26 Tb2 O5 76.13(13)
O21 Tb2 O5 146.13(12)
O25 Tb2 O6 116.41(12)
O17 Tb2 O6 71.65(11)
O13 Tb2 O6 69.98(12)
O9 Tb2 O6 69.46(12)
O22 Tb2 O6 135.98(12)
O26 Tb2 O6 114.76(12)
O21 Tb2 O6 148.68(12)
O5 Tb2 O6 51.15(11)
C33 S1 C32 94.6(3)
C67 S4 C65 93.9(3)
C53 S5 C56 95.6(3)
O2 C2 O1 121.6(5)
O2 C2 C3 120.5(5)
O1 C2 C3 118.0(5)
C8 C3 C4 116.2(5)
C8 C3 C2 122.1(5)
C4 C3 C2 121.6(5)
C5 C4 C3 121.8(5)
C5 C4 H4 119.1
C3 C4 H4 119.1
C4 C5 C6 120.9(5)
C4 C5 H5 119.5
C6 C5 H5 119.5
C7 C6 C5 117.6(5)
C7 C6 C10A 120.3(5)
C5 C6 C10A 122.1(5)
C8 C7 C6 119.8(5)
C8 C7 H7 120.1
C6 C7 H7 120.1
C7 C8 C3 123.6(5)
C7 C8 N6 114.5(4)
C3 C8 N6 121.8(5)
C18 C17 C22 117.0(5)
C18 C17 C15A 120.5(5)
C22 C17 C15A 122.5(5)
C19 C18 C17 120.2(5)
C19 C18 H18 119.9
C17 C18 H18 119.9
C18 C19 C20 123.4(5)
C18 C19 N5 116.7(5)
C20 C19 N5 119.9(5)
C21 C20 C19 116.7(5)
C21 C20 C23 117.6(5)
C19 C20 C23 125.7(5)
C20 C21 C22 120.8(5)
C20 C21 H21 119.6
C22 C21 H21 119.6
C21 C22 C17 121.9(5)
C21 C22 H22 119.1
C17 C22 H22 119.1
O6 C23 O5 120.5(5)
O6 C23 C20 117.9(5)
O5 C23 C20 121.2(5)
O13 C24 O14 126.9(5)
O13 C24 C25 117.4(4)
O14 C24 C25 115.5(4)
C30 C25 C26 116.5(5)
C30 C25 C24 125.7(5)
C26 C25 C24 117.7(4)
C27 C26 C25 120.9(5)
C27 C26 H26 119.6
C25 C26 H26 119.6
C26 C27 C28 121.4(5)
C26 C27 H27 119.3
C28 C27 H27 119.3
C27 C28 C29 117.9(5)
C27 C28 C31 122.2(5)
C29 C28 C31 119.9(5)
C30 C29 C28 119.8(5)
C30 C29 H29 120.1
C28 C29 H29 120.1
C29 C30 C25 123.5(5)
C29 C30 N1 116.7(5)
C25 C30 N1 119.7(5)
C32 C31 C34 110.3(5)
C32 C31 C28 124.2(5)
C34 C31 C28 125.5(5)
C31 C32 S1 112.6(4)
C31 C32 H32 123.7
S1 C32 H32 123.7
C34 C33 S1 108.9(4)
C34 C33 H33 125.6
S1 C33 H33 125.6
C31 C34 C33 113.6(5)
C31 C34 H34 123.2
C33 C34 H34 123.2
O18 C35 O17 120.9(5)
O18 C35 C37 120.0(5)
O17 C35 C37 118.9(5)
C41 C36 C37 120.8(5)
C41 C36 H36 119.6
C37 C36 H36 119.6
C38 C37 C36 117.2(5)
C38 C37 C35 124.6(5)
C36 C37 C35 118.1(5)
C37 C38 C39 122.3(5)
C37 C38 N2 120.7(5)
C39 C38 N2 116.9(5)
C38 C39 C40 120.3(5)
C38 C39 H39 119.8
C40 C39 H39 119.8
C41 C40 C39 117.2(5)
C41 C40 C43A 122.3(5)
C39 C40 C43A 120.6(5)
C36 C41 C40 122.0(5)
C36 C41 H41 119.0
C40 C41 H41 119.0
O22 C46 O21 122.2(5)
O22 C46 C47 118.4(5)
O21 C46 C47 119.5(5)
C48 C47 C52 115.9(5)
C48 C47 C46 123.3(5)
C52 C47 C46 120.8(5)
C49 C48 C47 123.4(5)
C49 C48 N3 114.0(4)
C47 C48 N3 122.6(5)
C48 C49 C50 119.7(5)
C48 C49 H49 120.1
C50 C49 H49 120.1
C51 C50 C49 118.1(5)
C51 C50 C54 121.2(5)
C49 C50 C54 120.7(5)
C52 C51 C50 121.4(5)
C52 C51 H51 119.3
C50 C51 H51 119.3
C51 C52 C47 121.5(5)
C51 C52 H52 119.3
C47 C52 H52 119.3
C54 C53 S5 112.4(5)
C54 C53 H53 123.8
S5 C53 H53 123.8
C53 C54 C55 111.1(5)
C53 C54 C50 124.0(5)
C55 C54 C50 124.9(5)
C54 C55 C56 113.5(5)
C54 C55 H55 123.3
C56 C55 H55 123.3
C55 C56 S5 107.4(4)
C55 C56 H56 126.3
S5 C56 H56 126.3
O10 C57 O9 126.6(5)
O10 C57 C58 116.9(4)
O9 C57 C58 116.3(4)
C60 C58 C59 115.8(5)
C60 C58 C57 117.1(5)
C59 C58 C57 126.9(5)
C62 C59 C58 123.2(5)
C62 C59 N4 116.3(5)
C58 C59 N4 120.3(5)
C61 C60 C58 122.1(5)
C61 C60 H60 118.9
C58 C60 H60 118.9
C60 C61 C63 121.3(5)
C60 C61 H61 119.4
C63 C61 H61 119.4
C59 C62 C63 120.2(5)
C59 C62 H62 119.9
C63 C62 H62 119.9
C62 C63 C61 117.3(5)
C62 C63 C64 120.4(5)
C61 C63 C64 122.2(5)
C65 C64 C66 111.0(5)
C65 C64 C63 123.7(5)
C66 C64 C63 125.2(5)
C64 C65 S4 111.6(5)
C64 C65 H65 124.2
S4 C65 H65 124.2
C64 C66 C67 112.8(5)
C64 C66 H66 123.6
C67 C66 H66 123.6
C66 C67 S4 110.6(4)
C66 C67 H67 124.7
S4 C67 H67 124.7
O16 N1 O15 123.3(5)
O16 N1 C30 118.7(5)
O15 N1 C30 117.9(5)
O19 N2 O20 123.2(5)
O19 N2 C38 118.2(5)
O20 N2 C38 118.6(4)
O23 N3 O24 125.3(5)
O23 N3 C48 117.3(5)
O24 N3 C48 117.2(5)
O12 N4 O11 123.5(5)
O12 N4 C59 118.5(5)
O11 N4 C59 118.0(5)
O7 N5 O8 124.2(5)
O7 N5 C19 118.1(4)
O8 N5 C19 117.7(4)
O3 N6 O4 124.7(5)
O3 N6 C8 117.6(4)
O4 N6 C8 117.5(4)
C2 O1 Tb1 94.5(3)
C2 O2 Tb1 90.7(3)
C23 O5 Tb2 93.9(3)
C23 O6 Tb1 155.7(3)
C23 O6 Tb2 93.7(3)
Tb1 O6 Tb2 108.52(13)
C57 O9 Tb2 133.9(3)
C57 O10 Tb1 135.5(3)
C24 O13 Tb2 136.2(3)
C24 O14 Tb1 132.9(3)
C35 O17 Tb2 153.3(4)
C35 O17 Tb1 93.5(3)
Tb2 O17 Tb1 108.14(13)
C35 O18 Tb1 94.6(3)
C46 O21 Tb2 91.4(3)
C46 O22 Tb2 93.3(3)

loop_
_geom_bond_atom_site_label_1
_geom_bond_atom_site_label_2
_geom_bond_distance
S6A C44A 1.682(18)
S6A C45A 1.848(16)
C42A C45A 1.36(2)
C42A C43A 1.395(18)
C42A H42A 0.9500
C43A C44A 1.39(2)
C43A C40 1.474(8)
C44A H44A 0.9500
C45A H45A 0.9500
S6B C44B 1.674(10)
S6B C45B 1.781(10)
C42B C45B 1.398(14)
C42B H42B 0.9500
C44B H44B 0.9500
C45B H45B 0.9500
S3A C16A 1.691(10)
S3A C13A 1.749(9)
C13A C14A 1.354(13)
C13A H13A 0.9500
C14A C15A 1.407(12)
C14A H14A 0.9500
C15A C16A 1.383(12)
C15A C17 1.470(7)
C16A H16A 0.9500
S3B C16B 1.688(19)
S3B C13B 1.748(17)
C13B C14B 1.37(2)
C13B H13B 0.9500
C14B H14B 0.9500
C16B H16B 0.9500
S2A C9A 1.710(7)
S2A C12A 1.729(9)
C9A C10A 1.380(9)
C9A H9A 0.9500
C10A C11A 1.440(9)
C10A C6 1.469(7)
C11A C12A 1.388(12)
C11A H11A 0.9500
C12A H12A 0.9500
S2B C9B 1.72(2)
S2B C12B 1.72(2)
C9B H9B 0.9500
C11B C12B 1.39(2)
C11B H11B 0.9500
C12B H12B 0.9500
Tb1 O27 2.340(3)
Tb1 O6 2.348(3)
Tb1 O14 2.373(4)
Tb1 O10 2.379(4)
Tb1 O1 2.398(4)
Tb1 O28 2.460(4)
Tb1 O2 2.503(4)
Tb1 O18 2.536(4)
Tb1 O17 2.540(4)
Tb2 O25 2.339(3)
Tb2 O17 2.355(3)
Tb2 O13 2.385(4)
Tb2 O9 2.416(4)
Tb2 O22 2.448(4)
Tb2 O26 2.473(4)
Tb2 O21 2.484(4)
Tb2 O5 2.531(4)
Tb2 O6 2.536(4)
S1 C33 1.682(6)
S1 C32 1.696(6)
S4 C67 1.664(6)
S4 C65 1.709(6)
S5 C53 1.679(6)
S5 C56 1.690(6)
C2 O2 1.236(7)
C2 O1 1.279(6)
C2 C3 1.511(7)
C3 C8 1.384(7)
C3 C4 1.386(7)
C4 C5 1.385(7)
C4 H4 0.9500
C5 C6 1.405(7)
C5 H5 0.9500
C6 C7 1.390(7)
C7 C8 1.378(7)
C7 H7 0.9500
C8 N6 1.479(7)
C17 C18 1.400(7)
C17 C22 1.406(7)
C18 C19 1.373(7)
C18 H18 0.9500
C19 C20 1.394(7)
C19 N5 1.456(7)
C20 C21 1.390(8)
C20 C23 1.508(7)
C21 C22 1.390(8)
C21 H21 0.9500
C22 H22 0.9500
C23 O6 1.260(6)
C23 O5 1.260(6)
C24 O13 1.247(6)
C24 O14 1.259(6)
C24 C25 1.510(7)
C25 C30 1.384(7)
C25 C26 1.400(7)
C26 C27 1.384(7)
C26 H26 0.9500
C27 C28 1.392(7)
C27 H27 0.9500
C28 C29 1.396(7)
C28 C31 1.474(7)
C29 C30 1.371(7)
C29 H29 0.9500
C30 N1 1.468(6)
C31 C32 1.385(7)
C31 C34 1.427(8)
C32 H32 0.9500
C33 C34 1.440(8)
C33 H33 0.9500
C34 H34 0.9500
C35 O18 1.238(6)
C35 O17 1.273(6)
C35 C37 1.502(7)
C36 C41 1.384(8)
C36 C37 1.393(8)
C36 H36 0.9500
C37 C38 1.384(7)
C38 C39 1.385(7)
C38 N2 1.457(7)
C39 C40 1.402(7)
C39 H39 0.9500
C40 C41 1.388(7)
C41 H41 0.9500
C46 O22 1.256(7)
C46 O21 1.265(6)
C46 C47 1.496(7)
C47 C48 1.385(7)
C47 C52 1.400(8)
C48 C49 1.384(7)
C48 N3 1.482(7)
C49 C50 1.387(7)
C49 H49 0.9500
C50 C51 1.386(7)
C50 C54 1.481(7)
C51 C52 1.381(7)
C51 H51 0.9500
C52 H52 0.9500
C53 C54 1.376(8)
C53 H53 0.9500
C54 C55 1.421(8)
C55 C56 1.455(7)
C55 H55 0.9500
C56 H56 0.9500
C57 O10 1.249(6)
C57 O9 1.268(6)
C57 C58 1.508(7)
C58 C60 1.389(7)
C58 C59 1.391(8)
C59 C62 1.380(7)
C59 N4 1.460(7)
C60 C61 1.376(8)
C60 H60 0.9500
C61 C63 1.400(8)
C61 H61 0.9500
C62 C63 1.388(7)
C62 H62 0.9500
C63 C64 1.474(7)
C64 C65 1.386(7)
C64 C66 1.418(8)
C65 H65 0.9500
C66 C67 1.419(8)
C66 H66 0.9500
C67 H67 0.9500
N1 O16 1.221(6)
N1 O15 1.227(6)
N2 O19 1.222(6)
N2 O20 1.229(6)
N3 O23 1.221(6)
N3 O24 1.222(6)
N4 O12 1.218(6)
N4 O11 1.230(6)
N5 O7 1.226(6)
N5 O8 1.229(6)
N6 O3 1.216(6)
N6 O4 1.220(6)
